data_2220590
loop_
_publ_author_name
'Choi, Hong Dae'
'Seo, Pil Ja'
'Son, Byeng Wha'
'Lee, Uk'

_publ_section_title
;
 Isopropyl 2-(5-chloro-3-methylsulfinyl-1-benzofuran-2-yl)acetate
;
_journal_coeditor_code NG2521
_journal_issue 1
_journal_name_full 'Acta Crystallographica Section E'
_journal_page_first o3
_journal_paper_doi 10.1107/S1600536808039937
_journal_volume 65
_journal_year 2009
_chemical_formula_iupac 'C14 H15 Cl O4 S'
_chemical_formula_moiety 'C14 H15 Cl O4 S'
_chemical_formula_sum 'C14 H15 Cl O4 S'
_chemical_formula_weight 314.77
_chemical_melting_point_gt 422
_chemical_melting_point_lt 423
_chemical_name_systematic
;
Isopropyl 2-(5-chloro-3-methylsulfinyl-1-benzofuran-2-yl)acetate
;
_space_group_IT_number 2
_symmetry_cell_setting triclinic
_symmetry_space_group_name_Hall '-P 1'
_symmetry_space_group_name_H-M 'P -1'
_atom_sites_solution_hydrogens difmap
_atom_sites_solution_primary direct
_atom_sites_solution_secondary difmap
_cell_angle_alpha 69.2540(10)
_cell_angle_beta 81.6620(10)
_cell_angle_gamma 67.7030(10)
_cell_formula_units_Z 2
_cell_length_a 7.8824(6)
_cell_length_b 10.0352(8)
_cell_length_c 10.9004(8)
_cell_measurement_reflns_used 4167
_cell_measurement_temperature 298(2)
_cell_measurement_theta_max 28.25
_cell_measurement_theta_min 2.52
_cell_volume 745.98(10)
_computing_cell_refinement 'SAINT (Bruker, 2001)'
_computing_data_collection 'SMART (Bruker, 2001)'
_computing_data_reduction 'SAINT (Bruker, 2001)'
_computing_molecular_graphics 'ORTEP-3 (Farrugia, 1997) and DIAMOND (Brandenburg, 1998)'
_computing_publication_material 'SHELXL97 (Sheldrick, 2008)'
_computing_structure_refinement 'SHELXL97 (Sheldrick, 2008)'
_computing_structure_solution 'SHELXS97 (Sheldrick, 2008)'
_diffrn_ambient_temperature 298(2)
_diffrn_detector_area_resol_mean 10.0
_diffrn_measured_fraction_theta_full 0.992
_diffrn_measured_fraction_theta_max 0.992
_diffrn_measurement_device_type 'Bruker SMART CCD'
_diffrn_measurement_method '\f and \w'
_diffrn_radiation_monochromator graphite
_diffrn_radiation_source 'fine-focus sealed tube'
_diffrn_radiation_type MoK\a
_diffrn_radiation_wavelength 0.71073
_diffrn_reflns_av_R_equivalents 0.0169
_diffrn_reflns_av_sigmaI/netI 0.0195
_diffrn_reflns_limit_h_max 9
_diffrn_reflns_limit_h_min -9
_diffrn_reflns_limit_k_max 11
_diffrn_reflns_limit_k_min -11
_diffrn_reflns_limit_l_max 12
_diffrn_reflns_limit_l_min -12
_diffrn_reflns_number 5508
_diffrn_reflns_theta_full 24.99
_diffrn_reflns_theta_max 24.99
_diffrn_reflns_theta_min 2.52
_exptl_absorpt_coefficient_mu 0.405
_exptl_absorpt_correction_T_max 0.939
_exptl_absorpt_correction_T_min 0.816
_exptl_absorpt_correction_type multi-scan
_exptl_absorpt_process_details '(SADABS; Sheldrick, 1999)'
_exptl_crystal_colour colorless
_exptl_crystal_density_diffrn 1.401
_exptl_crystal_density_method 'not measured'
_exptl_crystal_description plate
_exptl_crystal_F_000 328
_exptl_crystal_size_max 0.50
_exptl_crystal_size_mid 0.40
_exptl_crystal_size_min 0.150
_refine_diff_density_max 0.494
_refine_diff_density_min -0.286
_refine_ls_extinction_method none
_refine_ls_goodness_of_fit_ref 1.123
_refine_ls_hydrogen_treatment constr
_refine_ls_matrix_type full
_refine_ls_number_parameters 184
_refine_ls_number_reflns 2602
_refine_ls_number_restraints 0
_refine_ls_restrained_S_all 1.123
_refine_ls_R_factor_all 0.0525
_refine_ls_R_factor_gt 0.0476
_refine_ls_shift/su_max_lt 0.001
_refine_ls_shift/su_mean 0.000
_refine_ls_structure_factor_coef Fsqd
_refine_ls_weighting_details 'calc w=1/[\s^2^(Fo^2^)+(0.0534P)^2^+0.4971P] where P=(Fo^2^+2Fc^2^)/3'
_refine_ls_weighting_scheme calc
_refine_ls_wR_factor_gt 0.1212
_refine_ls_wR_factor_ref 0.1245
_reflns_number_gt 2354
_reflns_number_total 2602
_reflns_threshold_expression I>2\s(I)
_cod_data_source_file ng2521.cif
_cod_data_source_block I
_cod_depositor_comments
;
The following automatic conversions were performed:
'_symmetry_cell_setting' value 'Triclinic' changed to 'triclinic'
according to '/home/saulius/struct/CIF-dictionaries/cif_core.dic'
dictionary named 'cif_core.dic' version 2.4.1 from 2010-06-29.

Automatic conversion script
Id: cif_fix_enum 1527 2010-12-29 10:47:43Z saulius 

The following automatic conversions were performed:

'_symmetry_cell_setting' value 'Triclinic' changed to 'triclinic'
according to /home/saulius/struct/CIF-dictionaries/cif_core.dic
dictionary named 'cif_core.dic' version 2.4.1 from 2010-06-29.

Automatic conversion script
Id: cif_fix_values 1715 2011-07-08 13:25:40Z adriana 
;
_cod_database_code 2220590
_cod_database_fobs_code 2220590

loop_
_symmetry_equiv_pos_as_xyz
'x, y, z'
'-x, -y, -z'

loop_
_atom_site_type_symbol
_atom_site_label
_atom_site_fract_x
_atom_site_fract_y
_atom_site_fract_z
_atom_site_U_iso_or_equiv
_atom_site_adp_type
_atom_site_calc_flag
_atom_site_refinement_flags
_atom_site_occupancy
_atom_site_disorder_assembly
_atom_site_disorder_group
S S 0.74726(9) 0.60225(8) 0.54010(6) 0.0480(2) Uani d . 1 . .
Cl Cl 0.29574(12) 0.21443(10) 0.87346(10) 0.0816(3) Uani d . 1 . .
O O1 0.8348(2) 0.45903(19) 0.91914(16) 0.0435(4) Uani d . 1 . .
O O2 0.7488(3) 0.4832(3) 0.48756(19) 0.0637(6) Uani d . 1 . .
O O3 1.0254(3) 0.8446(2) 0.7284(2) 0.0582(5) Uani d . 1 . .
O O4 0.7414(3) 0.8557(2) 0.7070(2) 0.0674(6) Uani d . 1 . .
C C1 0.7475(3) 0.5246(3) 0.7125(2) 0.0393(5) Uani d . 1 . .
C C2 0.6447(3) 0.4337(3) 0.7973(2) 0.0378(5) Uani d . 1 . .
C C3 0.5137(3) 0.3799(3) 0.7797(3) 0.0462(6) Uani d . 1 . .
H H3 0.4686 0.4043 0.6972 0.055 Uiso calc R 1 . .
C C4 0.4550(4) 0.2888(3) 0.8910(3) 0.0510(7) Uani d . 1 . .
C C5 0.5171(4) 0.2520(3) 1.0159(3) 0.0544(7) Uani d . 1 . .
H H5 0.4720 0.1905 1.0878 0.065 Uiso calc R 1 . .
C C6 0.6450(4) 0.3061(3) 1.0341(3) 0.0486(6) Uani d . 1 . .
H H6 0.6878 0.2832 1.1170 0.058 Uiso calc R 1 . .
C C7 0.7062(3) 0.3959(3) 0.9229(2) 0.0408(5) Uani d . 1 . .
C C8 0.8579(3) 0.5352(3) 0.7894(2) 0.0409(5) Uani d . 1 . .
C C9 0.9910(3) 0.6147(3) 0.7601(3) 0.0455(6) Uani d . 1 . .
H H9A 1.0667 0.5947 0.6856 0.055 Uiso calc R 1 . .
H H9B 1.0708 0.5735 0.8347 0.055 Uiso calc R 1 . .
C C10 0.9005(4) 0.7845(3) 0.7302(2) 0.0437(6) Uani d . 1 . .
C C11 0.9615(5) 1.0095(3) 0.7059(4) 0.0697(9) Uani d . 1 . .
H H11 0.8528 1.0642 0.6503 0.084 Uiso calc R 1 . .
C C12 1.1212(8) 1.0569(5) 0.6388(5) 0.1199(18) Uani d . 1 . .
H H12A 1.0856 1.1656 0.6142 0.180 Uiso calc R 1 . .
H H12B 1.1570 1.0267 0.5619 0.180 Uiso calc R 1 . .
H H12C 1.2226 1.0085 0.6979 0.180 Uiso calc R 1 . .
C C13 0.9213(8) 1.0315(4) 0.8347(5) 0.1195(19) Uani d . 1 . .
H H13A 0.8255 0.9938 0.8777 0.179 Uiso calc R 1 . .
H H13B 0.8825 1.1381 0.8233 0.179 Uiso calc R 1 . .
H H13C 1.0296 0.9770 0.8872 0.179 Uiso calc R 1 . .
C C14 0.5183(4) 0.7385(4) 0.5211(3) 0.0671(8) Uani d . 1 . .
H H14A 0.4977 0.7998 0.4304 0.101 Uiso calc R 1 . .
H H14B 0.5018 0.8027 0.5728 0.101 Uiso calc R 1 . .
H H14C 0.4327 0.6861 0.5499 0.101 Uiso calc R 1 . .

loop_
_atom_site_aniso_label
_atom_site_aniso_U_11
_atom_site_aniso_U_22
_atom_site_aniso_U_33
_atom_site_aniso_U_12
_atom_site_aniso_U_13
_atom_site_aniso_U_23
S 0.0489(4) 0.0589(4) 0.0385(4) -0.0261(3) -0.0038(3) -0.0100(3)
Cl 0.0694(5) 0.0748(6) 0.1092(7) -0.0480(5) -0.0073(5) -0.0132(5)
O1 0.0486(10) 0.0464(9) 0.0398(9) -0.0184(8) -0.0057(7) -0.0154(7)
O2 0.0685(13) 0.0804(14) 0.0515(12) -0.0250(11) -0.0047(9) -0.0322(11)
O3 0.0622(12) 0.0429(10) 0.0740(13) -0.0240(9) -0.0176(10) -0.0120(9)
O4 0.0501(12) 0.0510(11) 0.0946(16) -0.0161(10) -0.0120(11) -0.0139(11)
C1 0.0427(13) 0.0388(12) 0.0383(13) -0.0157(10) -0.0035(10) -0.0124(10)
C2 0.0390(12) 0.0345(12) 0.0401(13) -0.0113(10) -0.0023(10) -0.0134(10)
C3 0.0438(14) 0.0438(14) 0.0532(15) -0.0174(11) -0.0051(11) -0.0146(12)
C4 0.0428(14) 0.0421(14) 0.0682(18) -0.0179(11) -0.0002(12) -0.0153(13)
C5 0.0541(16) 0.0437(14) 0.0553(16) -0.0172(13) 0.0089(13) -0.0084(12)
C6 0.0509(15) 0.0428(14) 0.0432(14) -0.0102(12) 0.0007(11) -0.0111(11)
C7 0.0404(13) 0.0353(12) 0.0457(13) -0.0099(10) -0.0016(10) -0.0155(10)
C8 0.0430(13) 0.0374(12) 0.0434(13) -0.0130(10) -0.0041(10) -0.0145(10)
C9 0.0443(14) 0.0476(14) 0.0509(15) -0.0201(11) -0.0050(11) -0.0176(12)
C10 0.0484(15) 0.0482(14) 0.0384(13) -0.0223(12) -0.0030(11) -0.0121(11)
C11 0.082(2) 0.0406(15) 0.085(2) -0.0242(15) -0.0304(18) -0.0055(15)
C12 0.181(5) 0.083(3) 0.115(4) -0.086(3) 0.035(3) -0.027(3)
C13 0.159(5) 0.056(2) 0.121(4) -0.018(3) 0.045(3) -0.042(2)
C14 0.0657(19) 0.0586(18) 0.0640(19) -0.0112(15) -0.0194(15) -0.0095(15)

loop_
_atom_type_symbol
_atom_type_description
_atom_type_scat_dispersion_real
_atom_type_scat_dispersion_imag
_atom_type_scat_source
C C 0.0033 0.0016 'International Tables Vol C Tables 4.2.6.8 and 6.1.1.4'
H H 0.0000 0.0000 'International Tables Vol C Tables 4.2.6.8 and 6.1.1.4'
O O 0.0106 0.0060 'International Tables Vol C Tables 4.2.6.8 and 6.1.1.4'
S S 0.1246 0.1234 'International Tables Vol C Tables 4.2.6.8 and 6.1.1.4'
Cl Cl 0.1484 0.1585 'International Tables Vol C Tables 4.2.6.8 and 6.1.1.4'

loop_
_geom_angle_atom_site_label_1
_geom_angle_atom_site_label_2
_geom_angle_atom_site_label_3
_geom_angle_site_symmetry_1
_geom_angle_site_symmetry_3
_geom_angle
_geom_angle_publ_flag
O2 S C1 . . 107.34(12) ?
O2 S C14 . . 106.36(14) ?
C1 S C14 . . 98.16(14) ?
C8 O1 C7 . . 106.25(18) ?
C10 O3 C11 . . 117.8(2) ?
C8 C1 C2 . . 107.3(2) ?
C8 C1 S . . 123.59(19) ?
C2 C1 S . . 129.04(18) ?
C7 C2 C3 . . 119.7(2) ?
C7 C2 C1 . . 104.6(2) ?
C3 C2 C1 . . 135.7(2) ?
C4 C3 C2 . . 116.3(2) ?
C4 C3 H3 . . 121.8 ?
C2 C3 H3 . . 121.8 ?
C3 C4 C5 . . 123.4(2) ?
C3 C4 Cl . . 118.1(2) ?
C5 C4 Cl . . 118.5(2) ?
C6 C5 C4 . . 120.5(2) ?
C6 C5 H5 . . 119.8 ?
C4 C5 H5 . . 119.8 ?
C5 C6 C7 . . 116.4(2) ?
C5 C6 H6 . . 121.8 ?
C7 C6 H6 . . 121.8 ?
O1 C7 C6 . . 125.7(2) ?
O1 C7 C2 . . 110.7(2) ?
C6 C7 C2 . . 123.6(2) ?
C1 C8 O1 . . 111.2(2) ?
C1 C8 C9 . . 132.5(2) ?
O1 C8 C9 . . 116.3(2) ?
C8 C9 C10 . . 113.1(2) ?
C8 C9 H9A . . 109.0 ?
C10 C9 H9A . . 109.0 ?
C8 C9 H9B . . 109.0 ?
C10 C9 H9B . . 109.0 ?
H9A C9 H9B . . 107.8 ?
O4 C10 O3 . . 124.9(2) ?
O4 C10 C9 . . 125.3(2) ?
O3 C10 C9 . . 109.8(2) ?
C13 C11 O3 . . 107.5(3) ?
C13 C11 C12 . . 111.2(4) ?
O3 C11 C12 . . 104.8(3) ?
C13 C11 H11 . . 111.0 ?
O3 C11 H11 . . 111.0 ?
C12 C11 H11 . . 111.0 ?
C11 C12 H12A . . 109.5 ?
C11 C12 H12B . . 109.5 ?
H12A C12 H12B . . 109.5 ?
C11 C12 H12C . . 109.5 ?
H12A C12 H12C . . 109.5 ?
H12B C12 H12C . . 109.5 ?
C11 C13 H13A . . 109.5 ?
C11 C13 H13B . . 109.5 ?
H13A C13 H13B . . 109.5 ?
C11 C13 H13C . . 109.5 ?
H13A C13 H13C . . 109.5 ?
H13B C13 H13C . . 109.5 ?
S C14 H14A . . 109.5 ?
S C14 H14B . . 109.5 ?
H14A C14 H14B . . 109.5 ?
S C14 H14C . . 109.5 ?
H14A C14 H14C . . 109.5 ?
H14B C14 H14C . . 109.5 ?

loop_
_geom_bond_atom_site_label_1
_geom_bond_atom_site_label_2
_geom_bond_site_symmetry_2
_geom_bond_distance
_geom_bond_publ_flag
S O2 . 1.493(2) ?
S C1 . 1.761(2) ?
S C14 . 1.790(3) ?
Cl C4 . 1.747(3) ?
O1 C8 . 1.372(3) ?
O1 C7 . 1.374(3) ?
O3 C10 . 1.331(3) ?
O3 C11 . 1.472(3) ?
O4 C10 . 1.196(3) ?
C1 C8 . 1.348(3) ?
C1 C2 . 1.445(3) ?
C2 C7 . 1.392(3) ?
C2 C3 . 1.396(3) ?
C3 C4 . 1.376(4) ?
C3 H3 . 0.9300 ?
C4 C5 . 1.390(4) ?
C5 C6 . 1.378(4) ?
C5 H5 . 0.9300 ?
C6 C7 . 1.378(4) ?
C6 H6 . 0.9300 ?
C8 C9 . 1.482(3) ?
C9 C10 . 1.506(4) ?
C9 H9A . 0.9700 ?
C9 H9B . 0.9700 ?
C11 C13 . 1.469(6) ?
C11 C12 . 1.513(6) ?
C11 H11 . 0.9800 ?
C12 H12A . 0.9600 ?
C12 H12B . 0.9600 ?
C12 H12C . 0.9600 ?
C13 H13A . 0.9600 ?
C13 H13B . 0.9600 ?
C13 H13C . 0.9600 ?
C14 H14A . 0.9600 ?
C14 H14B . 0.9600 ?
C14 H14C . 0.9600 ?

loop_
_geom_hbond_atom_site_label_D
_geom_hbond_atom_site_label_H
_geom_hbond_atom_site_label_A
_geom_hbond_site_symmetry_A
_geom_hbond_distance_DH
_geom_hbond_distance_HA
_geom_hbond_distance_DA
_geom_hbond_angle_DHA
_geom_hbond_publ_flag
C13 H13B Cg 1_565 0.96 2.78 3.515(3) 134.4 y

loop_
_geom_torsion_atom_site_label_1
_geom_torsion_atom_site_label_2
_geom_torsion_atom_site_label_3
_geom_torsion_atom_site_label_4
_geom_torsion_site_symmetry_1
_geom_torsion_site_symmetry_2
_geom_torsion_site_symmetry_3
_geom_torsion_site_symmetry_4
_geom_torsion
_geom_torsion_publ_flag
O2 S C1 C8 . . . . 133.8(2) ?
C14 S C1 C8 . . . . -116.2(2) ?
O2 S C1 C2 . . . . -42.4(3) ?
C14 S C1 C2 . . . . 67.7(3) ?
C8 C1 C2 C7 . . . . -0.3(3) ?
S C1 C2 C7 . . . . 176.39(19) ?
C8 C1 C2 C3 . . . . -178.7(3) ?
S C1 C2 C3 . . . . -2.1(4) ?
C7 C2 C3 C4 . . . . -0.9(4) ?
C1 C2 C3 C4 . . . . 177.4(3) ?
C2 C3 C4 C5 . . . . 1.1(4) ?
C2 C3 C4 Cl . . . . -178.30(19) ?
C3 C4 C5 C6 . . . . -0.5(4) ?
Cl C4 C5 C6 . . . . 178.9(2) ?
C4 C5 C6 C7 . . . . -0.3(4) ?
C8 O1 C7 C6 . . . . 178.3(2) ?
C8 O1 C7 C2 . . . . -1.2(3) ?
C5 C6 C7 O1 . . . . -179.0(2) ?
C5 C6 C7 C2 . . . . 0.5(4) ?
C3 C2 C7 O1 . . . . 179.7(2) ?
C1 C2 C7 O1 . . . . 0.9(3) ?
C3 C2 C7 C6 . . . . 0.1(4) ?
C1 C2 C7 C6 . . . . -178.6(2) ?
C2 C1 C8 O1 . . . . -0.5(3) ?
S C1 C8 O1 . . . . -177.37(16) ?
C2 C1 C8 C9 . . . . -178.7(2) ?
S C1 C8 C9 . . . . 4.4(4) ?
C7 O1 C8 C1 . . . . 1.1(3) ?
C7 O1 C8 C9 . . . . 179.6(2) ?
C1 C8 C9 C10 . . . . 75.3(4) ?
O1 C8 C9 C10 . . . . -102.9(2) ?
C11 O3 C10 O4 . . . . 4.8(4) ?
C11 O3 C10 C9 . . . . -177.6(2) ?
C8 C9 C10 O4 . . . . -13.6(4) ?
C8 C9 C10 O3 . . . . 168.8(2) ?
C10 O3 C11 C13 . . . . 91.0(4) ?
C10 O3 C11 C12 . . . . -150.6(3) ?
